data_4326355
loop_
_publ_author_name
'Hana Va\<nk\'atov\'a'
'Lies Broeckaert'
'Frank De Proft'
'Roman Olejn\'ik'
'Jan Turek'
'Zde\<nka Pad\<elkov\'a'
'Ale\<s R\%u\<zi\<cka'

_publ_section_title
;
 Tetrylenes Chelated by Hybrid Amido-Amino Ligand: Derivatives of
 2-[(N,N-Dimethylamino)methyl]aniline
;
_journal_name_full 'Inorganic Chemistry'
_journal_page_first 9454
_journal_page_last 9464
_journal_paper_doi 10.1021/ic2011056
_journal_volume 50
_journal_year 2011
_chemical_formula_moiety 'C7 H6 Cl N O2'
_chemical_formula_sum 'C7 H6 Cl N O2'
_chemical_formula_weight 171.58
_chemical_name_systematic
; 
 ? 
;
_space_group_IT_number 14
_symmetry_cell_setting monoclinic
_symmetry_space_group_name_Hall '-P 2ybc'
_symmetry_space_group_name_H-M 'P 1 21/c 1'
_atom_sites_solution_hydrogens geom
_atom_sites_solution_primary direct
_atom_sites_solution_secondary difmap
_audit_creation_method SHELXL-97
_cell_angle_alpha 90
_cell_angle_beta 118.809(6)
_cell_angle_gamma 90
_cell_formula_units_Z 4
_cell_length_a 8.0329(6)
_cell_length_b 8.3901(9)
_cell_length_c 12.3520(7)
_cell_measurement_reflns_used 10274
_cell_measurement_temperature 150(1)
_cell_measurement_theta_max 27.5
_cell_measurement_theta_min 1
_cell_volume 729.45(11)
_computing_cell_refinement 'COLLECT and DENZO'
_computing_data_collection 'COLLECT (Hooft, 1998) and DENZO (Otwinowski & Minor, 1997)'
_computing_data_reduction 'COLLECT and DENZO'
_computing_molecular_graphics 'PLATON (Spek, 2003)'
_computing_publication_material 'SHELXL-97 (Sheldrick, 1997)'
_computing_structure_refinement 'SHELXL-97 (Sheldrick, 1997)'
_computing_structure_solution 'SIR92 (Altomare et al., 1994)'
_diffrn_ambient_temperature 150(1)
_diffrn_detector_area_resol_mean 9.091
_diffrn_measured_fraction_theta_full 0.987
_diffrn_measured_fraction_theta_max 0.987
_diffrn_measurement_device_type 'Bruker Nonius KappaCCD area detector'
_diffrn_measurement_method '\f and \w scans to fill the Ewald sphere'
_diffrn_radiation_monochromator graphite
_diffrn_radiation_source 'fine-focus sealed tube'
_diffrn_radiation_type MoK\a
_diffrn_radiation_wavelength 0.71073
_diffrn_reflns_av_R_equivalents 0.0665
_diffrn_reflns_av_sigmaI/netI 0.0381
_diffrn_reflns_limit_h_max 10
_diffrn_reflns_limit_h_min -10
_diffrn_reflns_limit_k_max 10
_diffrn_reflns_limit_k_min -10
_diffrn_reflns_limit_l_max 16
_diffrn_reflns_limit_l_min -15
_diffrn_reflns_number 10154
_diffrn_reflns_theta_full 27.50
_diffrn_reflns_theta_max 27.50
_diffrn_reflns_theta_min 2.89
_diffrn_standards_number 0
_exptl_absorpt_coefficient_mu 0.464
_exptl_absorpt_correction_T_max 0.952
_exptl_absorpt_correction_T_min 0.935
_exptl_absorpt_correction_type integration
_exptl_absorpt_process_details
;
gaussian integration (Coppens, 1970)
;
_exptl_crystal_colour colourless
_exptl_crystal_density_diffrn 1.562
_exptl_crystal_description block
_exptl_crystal_F_000 352
_exptl_crystal_size_max 0.23
_exptl_crystal_size_mid 0.19
_exptl_crystal_size_min 0.15
_refine_diff_density_max 0.249
_refine_diff_density_min -0.219
_refine_diff_density_rms 0.054
_refine_ls_extinction_method none
_refine_ls_goodness_of_fit_ref 1.072
_refine_ls_hydrogen_treatment constr
_refine_ls_matrix_type full
_refine_ls_number_parameters 100
_refine_ls_number_reflns 1647
_refine_ls_number_restraints 0
_refine_ls_restrained_S_all 1.072
_refine_ls_R_factor_all 0.0487
_refine_ls_R_factor_gt 0.0370
_refine_ls_shift/su_max 0.000
_refine_ls_shift/su_mean 0.000
_refine_ls_structure_factor_coef Fsqd
_refine_ls_weighting_details 'calc w=1/[\s^2^(Fo^2^)+(0.0384P)^2^+0.3450P] where P=(Fo^2^+2Fc^2^)/3'
_refine_ls_weighting_scheme calc
_refine_ls_wR_factor_gt 0.0839
_refine_ls_wR_factor_ref 0.0903
_reflns_number_gt 1377
_reflns_number_total 1647
_reflns_threshold_expression >2sigma(I)
_cod_data_source_file ic2011056_si_001_12.cif
_cod_data_source_block 1-(chloromethyl)-2-nitrobenzene
_cod_original_sg_symbol_H-M 'P 21/c'
_cod_database_code 4326355

loop_
_symmetry_equiv_pos_as_xyz
'x, y, z'
'-x, y+1/2, -z+1/2'
'-x, -y, -z'
'x, -y-1/2, z-1/2'

loop_
_atom_site_label
_atom_site_type_symbol
_atom_site_fract_x
_atom_site_fract_y
_atom_site_fract_z
_atom_site_U_iso_or_equiv
_atom_site_adp_type
_atom_site_occupancy
_atom_site_symmetry_multiplicity
_atom_site_calc_flag
_atom_site_refinement_flags
Cl1 Cl 0.69639(7) 0.40939(5) 0.53246(4) 0.03482(15) Uani 1 1 d .
C2 C 0.7982(2) 0.1246(2) 0.47644(15) 0.0243(3) Uani 1 1 d .
N1 N 0.8343(2) 0.05016(19) 0.68320(13) 0.0297(3) Uani 1 1 d .
O2 O 0.7615(2) -0.0290(2) 0.73289(13) 0.0452(4) Uani 1 1 d .
O1 O 0.9488(2) 0.15647(18) 0.73514(12) 0.0417(4) Uani 1 1 d .
C1 C 0.7800(2) 0.0121(2) 0.55348(15) 0.0245(3) Uani 1 1 d .
C3 C 0.7437(2) 0.0740(2) 0.35619(16) 0.0283(4) Uani 1 1 d .
H3 H 0.7516 0.1452 0.3011 0.034 Uiso 1 1 d R
C5 C 0.6635(3) -0.1868(2) 0.39597(18) 0.0323(4) Uani 1 1 d .
H5 H 0.6201 -0.2897 0.3691 0.039 Uiso 1 1 d R
C7 C 0.8660(3) 0.2934(2) 0.50965(17) 0.0293(4) Uani 1 1 d .
H7A H 0.8829 0.3404 0.4439 0.035 Uiso 1 1 d R
H7B H 0.9877 0.2945 0.5846 0.035 Uiso 1 1 d R
C6 C 0.7138(2) -0.1411(2) 0.51506(17) 0.0297(4) Uani 1 1 d .
H6 H 0.7036 -0.2126 0.5691 0.036 Uiso 1 1 d R
C4 C 0.6783(3) -0.0787(2) 0.31648(17) 0.0318(4) Uani 1 1 d .
H4 H 0.6437 -0.1088 0.2359 0.038 Uiso 1 1 d R

loop_
_atom_site_aniso_label
_atom_site_aniso_U_11
_atom_site_aniso_U_22
_atom_site_aniso_U_33
_atom_site_aniso_U_23
_atom_site_aniso_U_13
_atom_site_aniso_U_12
Cl1 0.0405(3) 0.0244(2) 0.0392(3) -0.00145(17) 0.0189(2) 0.00605(18)
C2 0.0244(8) 0.0240(8) 0.0255(8) 0.0020(6) 0.0129(7) 0.0038(6)
N1 0.0338(8) 0.0322(8) 0.0243(7) 0.0052(6) 0.0150(7) 0.0109(6)
O2 0.0600(10) 0.0517(9) 0.0362(8) 0.0088(7) 0.0330(7) 0.0042(7)
O1 0.0488(9) 0.0431(8) 0.0268(7) -0.0058(6) 0.0132(6) -0.0011(7)
C1 0.0250(8) 0.0263(8) 0.0225(8) 0.0023(6) 0.0118(6) 0.0055(7)
C3 0.0302(9) 0.0296(9) 0.0256(9) 0.0043(7) 0.0138(7) 0.0041(7)
C5 0.0317(9) 0.0242(8) 0.0381(10) -0.0049(7) 0.0145(8) 0.0001(7)
C7 0.0325(9) 0.0253(8) 0.0336(9) -0.0008(7) 0.0188(8) 0.0000(7)
C6 0.0313(9) 0.0253(9) 0.0341(9) 0.0058(7) 0.0171(8) 0.0042(7)
C4 0.0326(9) 0.0352(10) 0.0250(9) -0.0047(7) 0.0119(7) 0.0029(8)

loop_
_atom_type_symbol
_atom_type_description
_atom_type_scat_dispersion_real
_atom_type_scat_dispersion_imag
_atom_type_scat_source
C C 0.0033 0.0016 'International Tables Vol C Tables 4.2.6.8 and 6.1.1.4'
H H 0.0000 0.0000 'International Tables Vol C Tables 4.2.6.8 and 6.1.1.4'
O O 0.0106 0.0060 'International Tables Vol C Tables 4.2.6.8 and 6.1.1.4'
N N 0.0061 0.0033 'International Tables Vol C Tables 4.2.6.8 and 6.1.1.4'
Cl Cl 0.1484 0.1585 'International Tables Vol C Tables 4.2.6.8 and 6.1.1.4'

loop_
_exptl_crystal_face_index_h
_exptl_crystal_face_index_k
_exptl_crystal_face_index_l
_exptl_crystal_face_perp_dist
1 0 -1 0.051
1 0 1 0.044
-1 0 1 0.095
-1 0 -1 0.102
0 1 0 0.070
0 -1 0 0.073
0 0 1 0.067
0 0 -1 0.112

loop_
_geom_angle_atom_site_label_1
_geom_angle_atom_site_label_2
_geom_angle_atom_site_label_3
_geom_angle
C3 C2 C1 115.86(16)
C3 C2 C7 117.65(15)
C1 C2 C7 126.47(15)
O1 N1 O2 123.61(15)
O1 N1 C1 118.84(15)
O2 N1 C1 117.54(16)
C6 C1 C2 122.89(16)
C6 C1 N1 115.85(15)
C2 C1 N1 121.25(15)
C4 C3 C2 122.02(16)
C4 C3 H3 118.9
C2 C3 H3 119.0
C6 C5 C4 119.56(17)
C6 C5 H5 120.3
C4 C5 H5 120.1
C2 C7 Cl1 110.49(12)
C2 C7 H7A 109.5
Cl1 C7 H7A 109.4
C2 C7 H7B 109.6
Cl1 C7 H7B 109.6
H7A C7 H7B 108.1
C5 C6 C1 119.38(16)
C5 C6 H6 120.3
C1 C6 H6 120.4
C3 C4 C5 120.28(16)
C3 C4 H4 119.9
C5 C4 H4 119.9

loop_
_geom_bond_atom_site_label_1
_geom_bond_atom_site_label_2
_geom_bond_distance
Cl1 C7 1.8035(18)
C2 C3 1.397(2)
C2 C1 1.397(2)
C2 C7 1.501(2)
N1 O1 1.218(2)
N1 O2 1.227(2)
N1 C1 1.479(2)
C1 C6 1.384(3)
C3 C4 1.382(3)
C3 H3 0.9300
C5 C6 1.379(3)
C5 C4 1.383(3)
C5 H5 0.9300
C7 H7A 0.9701
C7 H7B 0.9700
C6 H6 0.9300
C4 H4 0.9300

loop_
_cod_related_entry_id
_cod_related_entry_database
_cod_related_entry_code
1 ChemSpider 11427
